data_4021138
loop_
_publ_author_name
'Phillip M. Pelphrey'
'Khalil A. Abboud'
'Dennis L. Wright'

_publ_section_title
;
 New Chiral Building Blocks from Tetrabromocyclopropene and Furan
;
_journal_name_full 'Journal of Organic Chemistry'
_journal_page_first 6931
_journal_page_last 6933
_journal_paper_doi 10.1021/jo048991c
_journal_volume 69
_journal_year 2004
_chemical_formula_sum 'C15 H16 Br2 O7'
_chemical_formula_weight 468.10
_space_group_IT_number 19
_symmetry_cell_setting orthorhombic
_symmetry_space_group_name_Hall 'P 2ac 2ab'
_symmetry_space_group_name_H-M 'P 21 21 21'
_cell_angle_alpha 90.00
_cell_angle_beta 90.00
_cell_angle_gamma 90.00
_cell_formula_units_Z 8
_cell_length_a 10.0638(9)
_cell_length_b 11.7036(10)
_cell_length_c 28.824(3)
_cell_measurement_temperature 173(2)
_cell_volume 3395.0(5)
_diffrn_ambient_temperature 173(2)
_exptl_crystal_density_diffrn 1.832
_cod_depositor_comments
;
The following automatic conversions were performed:
'_symmetry_cell_setting' value 'Orthorhombic' changed to 'orthorhombic'
according to '/home/saulius/struct/CIF-dictionaries/cif_core.dic'
dictionary named 'cif_core.dic' version 2.4.1 from 2010-06-29.

Automatic conversion script
Id: cif_fix_enum 1527 2010-12-29 10:47:43Z saulius 
;
_cod_database_code 4021138

loop_
_symmetry_equiv_pos_as_xyz
'x, y, z'
'-x+1/2, -y, z+1/2'
'-x, y+1/2, -z+1/2'
'x+1/2, -y+1/2, -z'

loop_
_atom_site_label
_atom_site_type_symbol
_atom_site_fract_x
_atom_site_fract_y
_atom_site_fract_z
_atom_site_U_iso_or_equiv
_atom_site_adp_type
_atom_site_occupancy
_atom_site_symmetry_multiplicity
_atom_site_calc_flag
_atom_site_refinement_flags
_atom_site_disorder_assembly
_atom_site_disorder_group
Br1' Br 0.05559(3) 0.57884(3) 0.604022(12) 0.02389(8) Uani 1 1 d . . .
Br2' Br -0.21891(4) 0.68492(4) 0.661348(16) 0.03809(11) Uani 1 1 d . . .
O1' O -0.0676(2) 0.4365(2) 0.74370(9) 0.0260(5) Uani 1 1 d . . .
O2' O 0.1169(2) 0.35752(19) 0.67071(8) 0.0220(5) Uani 1 1 d . . .
O3' O 0.2390(2) 0.5182(2) 0.68551(9) 0.0238(5) Uani 1 1 d . . .
O4' O 0.1552(3) 0.2961(2) 0.58446(9) 0.0301(6) Uani 1 1 d . . .
O5' O 0.3778(3) 0.3031(2) 0.58992(10) 0.0328(6) Uani 1 1 d . . .
O6' O 0.3705(3) 0.4196(3) 0.75966(10) 0.0391(7) Uani 1 1 d . A .
O7' O 0.5290(4) 0.3674(5) 0.70964(15) 0.0343(14) Uani 0.651(8) 1 d P A 1
C14' C 0.6064(7) 0.3192(6) 0.7480(3) 0.0388(17) Uiso 0.651(8) 1 d P A 1
C15' C 0.5509(9) 0.1993(8) 0.7560(3) 0.043(2) Uiso 0.651(8) 1 d P A 1
H15A H 0.4622 0.2049 0.7698 0.064 Uiso 0.651(8) 1 calc PR A 1
H15B H 0.6098 0.1573 0.7770 0.064 Uiso 0.651(8) 1 calc PR A 1
H15C H 0.5451 0.1588 0.7263 0.064 Uiso 0.651(8) 1 calc PR A 1
O7" O 0.4787(7) 0.2906(6) 0.7134(3) 0.029(2) Uani 0.349(8) 1 d P A 2
C14" C 0.5548(15) 0.2367(14) 0.7534(5) 0.035(3) Uiso 0.349(8) 1 d P A 2
C15" C 0.6691(12) 0.2987(10) 0.7665(4) 0.033(3) Uiso 0.349(8) 1 d P A 2
H15D H 0.7212 0.3174 0.7388 0.049 Uiso 0.349(8) 1 calc PR A 2
H15E H 0.7231 0.2523 0.7876 0.049 Uiso 0.349(8) 1 calc PR A 2
H15F H 0.6424 0.3694 0.7821 0.049 Uiso 0.349(8) 1 calc PR A 2
C1' C 0.0106(3) 0.5426(3) 0.66569(12) 0.0206(7) Uani 1 1 d . . .
C2' C -0.0969(3) 0.5811(3) 0.68728(13) 0.0254(7) Uani 1 1 d . . .
C3' C -0.1193(4) 0.5498(3) 0.73783(13) 0.0282(8) Uani 1 1 d . . .
H3'A H -0.2142 0.5571 0.7476 0.034 Uiso 1 1 calc R . .
C4' C -0.0255(4) 0.6222(3) 0.76672(14) 0.0344(9) Uani 1 1 d . . .
H4'A H -0.0456 0.6937 0.7807 0.041 Uiso 1 1 calc R . .
C5' C 0.0892(4) 0.5676(3) 0.76894(13) 0.0291(8) Uani 1 1 d . . .
H5'A H 0.1674 0.5936 0.7841 0.035 Uiso 1 1 calc R . .
C6' C 0.0736(3) 0.4556(3) 0.74284(12) 0.0230(7) Uani 1 1 d . . .
H6'A H 0.1233 0.3921 0.7582 0.028 Uiso 1 1 calc R . .
C7' C 0.1123(3) 0.4680(3) 0.69157(12) 0.0195(6) Uani 1 1 d . . .
C8' C 0.0277(5) 0.2763(4) 0.51559(15) 0.0429(10) Uani 1 1 d . . .
H8'1 H -0.0292 0.2246 0.5335 0.064 Uiso 1 1 calc R . .
H8'2 H 0.0290 0.2522 0.4830 0.064 Uiso 1 1 calc R . .
H8'3 H -0.0073 0.3543 0.5177 0.064 Uiso 1 1 calc R . .
C9' C 0.1648(4) 0.2733(4) 0.53464(14) 0.0375(9) Uani 1 1 d . . .
H9'A H 0.2054 0.1974 0.5292 0.045 Uiso 1 1 calc R . .
H9'B H 0.2207 0.3319 0.5194 0.045 Uiso 1 1 calc R . .
C10' C 0.2685(3) 0.3101(3) 0.60681(13) 0.0233(7) Uani 1 1 d . . .
C11' C 0.2505(3) 0.3302(3) 0.65883(13) 0.0241(7) Uani 1 1 d . . .
H11B H 0.2769 0.2592 0.6758 0.029 Uiso 1 1 calc R . .
C12' C 0.3333(3) 0.4302(3) 0.67740(13) 0.0277(8) Uani 1 1 d . A .
H12B H 0.3982 0.4554 0.6532 0.033 Uiso 1 1 calc R . .
C13' C 0.4068(4) 0.3994(4) 0.72153(15) 0.0422(11) Uani 1 1 d . . .
Br1 Br 1.10182(4) 0.27345(3) 0.114265(15) 0.03528(10) Uani 1 1 d . . .
Br2 Br 1.00427(4) 0.47762(3) 0.037077(17) 0.04004(11) Uani 1 1 d . . .
O1 O 0.8582(2) 0.1782(2) -0.01120(9) 0.0270(5) Uani 1 1 d . . .
O3 O 1.0104(2) 0.04410(19) 0.05844(9) 0.0236(5) Uani 1 1 d . . .
O2 O 0.8597(2) 0.10799(19) 0.11184(8) 0.0221(5) Uani 1 1 d . . .
O4 O 0.7884(3) -0.1766(2) 0.14486(10) 0.0295(6) Uani 1 1 d . . .
O5 O 0.6978(3) -0.0739(3) 0.08726(12) 0.0479(8) Uani 1 1 d . . .
O6 O 1.1576(3) -0.0503(2) 0.16324(10) 0.0333(6) Uani 1 1 d . . .
O7 O 1.2482(2) -0.0103(2) 0.09390(9) 0.0276(6) Uani 1 1 d . . .
C1 C 0.9759(3) 0.2481(3) 0.06707(12) 0.0203(7) Uani 1 1 d . . .
C2 C 0.9420(3) 0.3263(3) 0.03627(13) 0.0248(7) Uani 1 1 d . . .
C3 C 0.8395(4) 0.2966(3) -0.00068(13) 0.0285(8) Uani 1 1 d . . .
H3A H 0.8448 0.3469 -0.0286 0.034 Uiso 1 1 calc R . .
C4 C 0.7034(4) 0.2985(3) 0.02259(14) 0.0303(8) Uani 1 1 d . . .
H4A H 0.6432 0.3610 0.0236 0.036 Uiso 1 1 calc R . .
C5 C 0.6856(3) 0.1965(3) 0.04093(14) 0.0277(8) Uani 1 1 d . . .
H5A H 0.6108 0.1731 0.0586 0.033 Uiso 1 1 calc R . .
C6 C 0.8041(3) 0.1229(3) 0.02909(12) 0.0219(7) Uani 1 1 d . . .
H6A H 0.7777 0.0422 0.0225 0.026 Uiso 1 1 calc R . .
C7 C 0.9128(3) 0.1298(3) 0.06708(11) 0.0196(7) Uani 1 1 d . . .
C8 C 0.7555(4) -0.3548(4) 0.1051(2) 0.0484(12) Uani 1 1 d . . .
H8A H 0.7661 -0.3205 0.0743 0.073 Uiso 1 1 calc R . .
H8B H 0.6979 -0.4221 0.1028 0.073 Uiso 1 1 calc R . .
H8C H 0.8427 -0.3777 0.1170 0.073 Uiso 1 1 calc R . .
C9 C 0.6947(4) -0.2701(3) 0.13702(15) 0.0337(9) Uani 1 1 d . . .
H9A H 0.6116 -0.2399 0.1233 0.040 Uiso 1 1 calc R . .
H9B H 0.6726 -0.3073 0.1669 0.040 Uiso 1 1 calc R . .
C10 C 0.7817(3) -0.0870(3) 0.11679(13) 0.0262(7) Uani 1 1 d . . .
C11 C 0.8950(3) -0.0040(3) 0.12632(12) 0.0224(7) Uani 1 1 d . . .
H11A H 0.9192 -0.0047 0.1600 0.027 Uiso 1 1 calc R . .
C12 C 1.0158(3) -0.0333(3) 0.09640(12) 0.0211(7) Uani 1 1 d . . .
H12A H 1.0035 -0.1124 0.0840 0.025 Uiso 1 1 calc R . .
C13 C 1.1478(3) -0.0297(3) 0.12266(13) 0.0229(7) Uani 1 1 d . . .
C14 C 1.3829(3) -0.0143(3) 0.11394(15) 0.0320(8) Uani 1 1 d . . .
H14A H 1.4479 -0.0313 0.0891 0.038 Uiso 1 1 calc R . .
H14B H 1.3875 -0.0766 0.1371 0.038 Uiso 1 1 calc R . .
C15 C 1.4186(4) 0.0962(4) 0.13662(14) 0.0348(9) Uani 1 1 d . . .
H15A H 1.4021 0.1593 0.1150 0.052 Uiso 1 1 calc R . .
H15B H 1.5128 0.0952 0.1452 0.052 Uiso 1 1 calc R . .
H15C H 1.3644 0.1066 0.1645 0.052 Uiso 1 1 calc R . .

loop_
_atom_site_aniso_label
_atom_site_aniso_U_11
_atom_site_aniso_U_22
_atom_site_aniso_U_33
_atom_site_aniso_U_23
_atom_site_aniso_U_13
_atom_site_aniso_U_12
Br1' 0.02641(16) 0.02788(16) 0.01738(17) 0.00422(13) 0.00213(13) 0.00140(14)
Br2' 0.03099(19) 0.0458(2) 0.0375(2) 0.01133(18) 0.00489(17) 0.01784(17)
O1' 0.0267(12) 0.0274(13) 0.0239(13) 0.0035(10) 0.0062(10) 0.0008(11)
O2' 0.0219(11) 0.0210(11) 0.0232(13) -0.0039(9) 0.0028(10) 0.0012(9)
O3' 0.0218(11) 0.0262(12) 0.0234(14) -0.0020(10) -0.0008(10) -0.0006(9)
O4' 0.0327(13) 0.0363(14) 0.0211(14) -0.0053(11) 0.0007(11) 0.0028(11)
O5' 0.0329(13) 0.0379(15) 0.0276(15) -0.0042(11) 0.0102(11) 0.0019(11)
O6' 0.0351(15) 0.0565(18) 0.0255(16) -0.0067(14) -0.0041(12) 0.0139(14)
O7' 0.025(2) 0.049(3) 0.029(2) 0.0000(19) -0.0053(17) 0.012(2)
O7" 0.028(4) 0.018(4) 0.040(5) -0.004(3) -0.012(3) 0.009(3)
C1' 0.0250(15) 0.0219(16) 0.0150(17) 0.0020(12) 0.0020(13) -0.0002(13)
C2' 0.0234(16) 0.0258(17) 0.0269(19) 0.0054(15) 0.0030(14) 0.0055(14)
C3' 0.0302(18) 0.0293(19) 0.025(2) 0.0041(14) 0.0099(15) 0.0087(14)
C4' 0.054(3) 0.0277(18) 0.022(2) -0.0002(15) 0.0128(18) 0.0069(17)
C5' 0.039(2) 0.0307(18) 0.0178(18) -0.0034(15) 0.0027(15) 0.0001(16)
C6' 0.0279(18) 0.0223(17) 0.0187(18) 0.0004(12) 0.0001(14) 0.0031(13)
C7' 0.0196(14) 0.0175(15) 0.0214(18) -0.0002(12) 0.0013(13) 0.0003(12)
C8' 0.059(3) 0.046(2) 0.024(2) -0.0027(18) -0.0117(19) 0.004(2)
C9' 0.048(2) 0.041(2) 0.024(2) -0.0045(18) 0.0036(18) -0.0019(19)
C10' 0.0297(16) 0.0181(14) 0.0223(19) -0.0012(13) 0.0014(15) 0.0025(13)
C11' 0.0245(17) 0.0238(17) 0.0239(19) 0.0002(14) 0.0033(13) 0.0075(13)
C12' 0.0199(15) 0.043(2) 0.0203(19) -0.0052(16) -0.0008(13) 0.0048(16)
C13' 0.028(2) 0.072(3) 0.026(2) -0.012(2) -0.0044(16) 0.016(2)
Br1 0.02889(18) 0.0384(2) 0.0385(2) -0.00807(17) -0.01220(16) -0.00258(16)
Br2 0.0447(2) 0.02181(16) 0.0536(3) 0.00060(17) 0.0144(2) -0.00225(16)
O1 0.0311(13) 0.0313(13) 0.0186(14) -0.0014(10) 0.0000(10) 0.0052(11)
O3 0.0247(12) 0.0255(12) 0.0205(13) 0.0017(9) 0.0023(10) 0.0087(10)
O2 0.0240(11) 0.0232(11) 0.0190(13) 0.0012(9) 0.0046(10) 0.0060(9)
O4 0.0346(13) 0.0278(13) 0.0261(15) 0.0033(10) -0.0021(11) -0.0054(11)
O5 0.0337(15) 0.0483(17) 0.062(2) 0.0226(16) -0.0225(14) -0.0158(13)
O6 0.0295(13) 0.0392(16) 0.0313(17) 0.0092(12) -0.0055(11) 0.0004(11)
O7 0.0169(11) 0.0375(14) 0.0283(15) -0.0011(11) -0.0012(9) 0.0018(9)
C1 0.0149(14) 0.0275(17) 0.0185(17) -0.0052(13) 0.0018(12) -0.0009(12)
C2 0.0238(15) 0.0215(15) 0.029(2) -0.0021(14) 0.0068(15) -0.0002(14)
C3 0.0360(19) 0.0298(19) 0.020(2) 0.0033(14) 0.0000(15) 0.0065(15)
C4 0.0242(17) 0.043(2) 0.024(2) -0.0015(15) -0.0040(14) 0.0119(16)
C5 0.0155(14) 0.043(2) 0.024(2) -0.0021(16) -0.0037(13) 0.0035(14)
C6 0.0198(16) 0.0269(16) 0.0192(18) -0.0006(13) -0.0010(13) -0.0048(13)
C7 0.0170(15) 0.0275(16) 0.0142(17) -0.0002(13) 0.0019(12) 0.0027(12)
C8 0.045(3) 0.040(2) 0.060(3) -0.012(2) 0.006(2) -0.0088(19)
C9 0.033(2) 0.0303(19) 0.038(2) 0.0061(17) 0.0032(17) -0.0088(16)
C10 0.0220(15) 0.0288(18) 0.028(2) 0.0026(15) 0.0043(14) 0.0011(15)
C11 0.0236(16) 0.0225(17) 0.0212(19) 0.0019(13) -0.0005(14) 0.0018(13)
C12 0.0192(15) 0.0214(15) 0.0228(19) -0.0002(13) -0.0010(13) 0.0014(12)
C13 0.0202(16) 0.0172(15) 0.031(2) -0.0002(14) -0.0025(14) 0.0026(13)
C14 0.0153(15) 0.039(2) 0.041(2) 0.0013(17) -0.0052(16) 0.0001(14)
C15 0.029(2) 0.046(2) 0.029(2) 0.0055(17) -0.0053(16) -0.0072(17)

loop_
_geom_bond_atom_site_label_1
_geom_bond_atom_site_label_2
_geom_bond_distance
_geom_bond_site_symmetry_2
_geom_bond_publ_flag
Br1' C1' 1.883(3) . ?
Br2' C2' 1.882(3) . ?
O1' C3' 1.435(4) . ?
O1' C6' 1.439(4) . ?
O2' C11' 1.424(4) . ?
O2' C7' 1.427(4) . ?
O3' C7' 1.415(4) . ?
O3' C12' 1.420(4) . ?
O4' C10' 1.320(4) . ?
O4' C9' 1.464(5) . ?
O5' C10' 1.206(4) . ?
O6' C13' 1.182(5) . ?
O7' C13' 1.331(5) . ?
O7' C14' 1.465(8) . ?
C14' C15' 1.527(11) . ?
C15' H15A 0.9800 . ?
C15' H15B 0.9800 . ?
C15' H15C 0.9800 . ?
O7" C13' 1.484(8) . ?
O7" C14" 1.521(17) . ?
C14" C15" 1.411(19) . ?
C15" H15D 0.9800 . ?
C15" H15E 0.9800 . ?
C15" H15F 0.9800 . ?
C1' C2' 1.327(5) . ?
C1' C7' 1.538(5) . ?
C2' C3' 1.519(5) . ?
C3' C4' 1.517(6) . ?
C3' H3'A 1.0000 . ?
C4' C5' 1.322(6) . ?
C4' H4'A 0.9500 . ?
C5' C6' 1.519(5) . ?
C5' H5'A 0.9500 . ?
C6' C7' 1.535(5) . ?
C6' H6'A 1.0000 . ?
C8' C9' 1.486(6) . ?
C8' H8'1 0.9800 . ?
C8' H8'2 0.9800 . ?
C8' H8'3 0.9800 . ?
C9' H9'A 0.9900 . ?
C9' H9'B 0.9900 . ?
C10' C11' 1.529(5) . ?
C11' C12' 1.532(5) . ?
C11' H11B 1.0000 . ?
C12' C13' 1.515(5) . ?
C12' H12B 1.0000 . ?
Br1 C1 1.883(3) . ?
Br2 C2 1.878(3) . ?
O1 C3 1.430(4) . ?
O1 C6 1.437(4) . ?
O3 C12 1.422(4) . ?
O3 C7 1.425(4) . ?
O2 C7 1.419(4) . ?
O2 C11 1.421(4) . ?
O4 C10 1.327(4) . ?
O4 C9 1.462(4) . ?
O5 C10 1.209(5) . ?
O6 C13 1.198(5) . ?
O7 C13 1.327(4) . ?
O7 C14 1.474(4) . ?
C1 C2 1.320(5) . ?
C1 C7 1.523(5) . ?
C2 C3 1.523(5) . ?
C3 C4 1.526(5) . ?
C3 H3A 1.0000 . ?
C4 C5 1.318(6) . ?
C4 H4A 0.9500 . ?
C5 C6 1.510(5) . ?
C5 H5A 0.9500 . ?
C6 C7 1.550(5) . ?
C6 H6A 1.0000 . ?
C8 C9 1.485(6) . ?
C8 H8A 0.9800 . ?
C8 H8B 0.9800 . ?
C8 H8C 0.9800 . ?
C9 H9A 0.9900 . ?
C9 H9B 0.9900 . ?
C10 C11 1.523(5) . ?
C11 C12 1.529(5) . ?
C11 H11A 1.0000 . ?
C12 C13 1.529(5) . ?
C12 H12A 1.0000 . ?
C14 C15 1.493(6) . ?
C14 H14A 0.9900 . ?
C14 H14B 0.9900 . ?
C15 H15A 0.9800 . ?
C15 H15B 0.9800 . ?
C15 H15C 0.9800 . ?
